data_4069244
loop_
_publ_author_name
'Honz\'i\<cek, Jan'
'Mukhopadhyay, Abhik'
'Santos-Silva, Teresa'
'Rom\~ao, Maria J.'
'Rom\~ao, Carlos C.'

_publ_section_title
;
 Ring-Functionalized Molybdenocene Complexes
;
_journal_issue 9
_journal_name_full Organometallics
_journal_page_first 2871
_journal_paper_doi 10.1021/om9001022
_journal_volume 28
_journal_year 2009
_chemical_formula_moiety 'C17 H18 Mo O4, Br4 H2 Mo O2, Br H'
_chemical_formula_sum 'C17 H21 Br5 Mo2 O6'
_chemical_formula_weight 912.77
_chemical_name_systematic
; 
 ? 
;
_space_group_IT_number 2
_symmetry_cell_setting triclinic
_symmetry_space_group_name_Hall '-P 1'
_symmetry_space_group_name_H-M 'P -1'
_atom_sites_solution_hydrogens geom
_atom_sites_solution_primary direct
_atom_sites_solution_secondary difmap
_audit_creation_method SHELXL-97
_cell_angle_alpha 102.907(2)
_cell_angle_beta 102.697(2)
_cell_angle_gamma 97.302(3)
_cell_formula_units_Z 2
_cell_length_a 8.3871(5)
_cell_length_b 9.8162(5)
_cell_length_c 16.1219(9)
_cell_measurement_reflns_used 9892
_cell_measurement_temperature 296(2)
_cell_measurement_theta_max 33.16
_cell_measurement_theta_min 1.34
_cell_volume 1240.28(12)
_computing_cell_refinement 'Bruker SMART'
_computing_data_collection 'Bruker SMART'
_computing_data_reduction 'Bruker SAINT'
_computing_molecular_graphics 'Bruker SHELXTL'
_computing_publication_material 'Bruker SHELXTL'
_computing_structure_refinement 'Bruker SHELXTL'
_computing_structure_solution 'Bruker SHELXTL'
_diffrn_ambient_temperature 296(2)
_diffrn_measured_fraction_theta_full 0.933
_diffrn_measured_fraction_theta_max 0.933
_diffrn_measurement_device_type 'Bruker SMART APEX CCD area-detector'
_diffrn_measurement_method 'phi and omega scans'
_diffrn_radiation_monochromator graphite
_diffrn_radiation_source 'fine-focus sealed tube'
_diffrn_radiation_type MoK\a
_diffrn_radiation_wavelength 0.71073
_diffrn_reflns_av_R_equivalents 0.0473
_diffrn_reflns_av_sigmaI/netI 0.0540
_diffrn_reflns_limit_h_max 10
_diffrn_reflns_limit_h_min -12
_diffrn_reflns_limit_k_max 15
_diffrn_reflns_limit_k_min -14
_diffrn_reflns_limit_l_max 24
_diffrn_reflns_limit_l_min -24
_diffrn_reflns_number 31026
_diffrn_reflns_theta_full 33.16
_diffrn_reflns_theta_max 33.16
_diffrn_reflns_theta_min 1.34
_exptl_absorpt_coefficient_mu 9.095
_exptl_absorpt_correction_T_max 0.8390
_exptl_absorpt_correction_T_min 0.1711
_exptl_absorpt_correction_type multi-scan
_exptl_absorpt_process_details '(SADABS; Sheldrick, 1996)'
_exptl_crystal_colour colorless
_exptl_crystal_density_diffrn 2.444
_exptl_crystal_density_method 'not measured'
_exptl_crystal_description plate
_exptl_crystal_F_000 860
_exptl_crystal_size_max 0.30
_exptl_crystal_size_mid 0.10
_exptl_crystal_size_min 0.02
_refine_diff_density_max 0.962
_refine_diff_density_min -1.032
_refine_diff_density_rms 0.204
_refine_ls_extinction_method none
_refine_ls_goodness_of_fit_ref 1.014
_refine_ls_hydrogen_treatment refxyz
_refine_ls_matrix_type full
_refine_ls_number_parameters 355
_refine_ls_number_reflns 8835
_refine_ls_number_restraints 0
_refine_ls_restrained_S_all 1.014
_refine_ls_R_factor_all 0.0431
_refine_ls_R_factor_gt 0.0288
_refine_ls_shift/su_max 0.001
_refine_ls_shift/su_mean 0.000
_refine_ls_structure_factor_coef Fsqd
_refine_ls_weighting_details 'calc w=1/[\s^2^(Fo^2^)+(0.0370P)^2^+0.0000P] where P=(Fo^2^+2Fc^2^)/3'
_refine_ls_weighting_scheme calc
_refine_ls_wR_factor_gt 0.0653
_refine_ls_wR_factor_ref 0.0781
_reflns_number_gt 7081
_reflns_number_total 8835
_reflns_threshold_expression >2sigma(I)
_cod_data_source_file om9001022_si_002.cif
_cod_data_source_block 13
_cod_depositor_comments
;
The following automatic conversions were performed:

'_symmetry_cell_setting' value 'Triclinic' changed to 'triclinic'
according to /home/saulius/struct/CIF-dictionaries/cif_core.dic
dictionary named 'cif_core.dic' version 2.4.2 from 2011-04-26.

Automatic conversion script
Id: cif_fix_values 1715 2011-07-08 13:25:40Z adriana 
;
_cod_database_code 4069244

loop_
_symmetry_equiv_pos_as_xyz
'x, y, z'
'-x, -y, -z'

loop_
_atom_site_label
_atom_site_type_symbol
_atom_site_fract_x
_atom_site_fract_y
_atom_site_fract_z
_atom_site_U_iso_or_equiv
_atom_site_adp_type
_atom_site_occupancy
_atom_site_symmetry_multiplicity
_atom_site_calc_flag
Mo1 Mo 0.26536(3) 0.30531(2) 0.192326(13) 0.00995(5) Uani 1 1 d
Mo2 Mo 0.76816(3) 0.88064(2) 0.248159(14) 0.01339(6) Uani 1 1 d
O1 O 0.6579(3) 0.3375(2) 0.25594(15) 0.0298(5) Uani 1 1 d
O2 O 0.2369(3) 0.1261(2) 0.33139(13) 0.0247(5) Uani 1 1 d
O3 O 0.4112(3) 0.6033(2) 0.56403(14) 0.0340(6) Uani 1 1 d
O4 O 0.2163(3) 0.6754(2) 0.47494(14) 0.0321(5) Uani 1 1 d
O5 O 0.8799(3) 1.0183(2) 0.32826(13) 0.0245(4) Uani 1 1 d
O6 O 0.6150(3) 0.6869(2) 0.13573(13) 0.0176(4) Uani 1 1 d
Br1 Br 0.71048(4) 1.01904(3) 0.131636(19) 0.02064(7) Uani 1 1 d
Br2 Br 1.00519(3) 0.79751(3) 0.189216(19) 0.01971(7) Uani 1 1 d
Br3 Br 0.78000(4) 0.69506(3) 0.33512(2) 0.02652(8) Uani 1 1 d
Br4 Br 0.48432(4) 0.90485(3) 0.271739(19) 0.01997(7) Uani 1 1 d
Br5 Br 0.71817(3) 0.39276(3) 0.025855(17) 0.01825(7) Uani 1 1 d
C1 C 0.1158(4) 0.0911(3) 0.10017(17) 0.0171(5) Uani 1 1 d
C2 C 0.0691(4) 0.1979(3) 0.05885(17) 0.0203(6) Uani 1 1 d
C3 C 0.2119(4) 0.2641(3) 0.03962(17) 0.0235(7) Uani 1 1 d
C4 C 0.3455(4) 0.1997(3) 0.06779(18) 0.0217(6) Uani 1 1 d
C5 C 0.2880(4) 0.0925(3) 0.10693(17) 0.0176(5) Uani 1 1 d
C6 C 0.0637(4) 0.4469(3) 0.21368(17) 0.0161(5) Uani 1 1 d
C7 C 0.1747(4) 0.5119(3) 0.17280(19) 0.0205(6) Uani 1 1 d
C8 C 0.3345(4) 0.5471(3) 0.23005(19) 0.0195(6) Uani 1 1 d
C9 C 0.3231(4) 0.5043(3) 0.30829(17) 0.0159(5) Uani 1 1 d
C10 C 0.1525(3) 0.4467(3) 0.29887(16) 0.0128(5) Uani 1 1 d
C11 C 0.2485(4) 0.1874(3) 0.28176(17) 0.0171(5) Uani 1 1 d
C12 C 0.5188(4) 0.3268(3) 0.23442(18) 0.0189(6) Uani 1 1 d
C13 C 0.0728(4) 0.4093(3) 0.36860(17) 0.0184(5) Uani 1 1 d
C14 C 0.1944(4) 0.4270(3) 0.45786(18) 0.0228(6) Uani 1 1 d
C15 C 0.2860(4) 0.5754(3) 0.50474(17) 0.0228(6) Uani 1 1 d
C16 C 0.3027(6) 0.8229(4) 0.5157(3) 0.0431(10) Uani 1 1 d
C17 C 0.2112(6) 0.9175(4) 0.4712(3) 0.0501(11) Uani 1 1 d
H1 H 0.040(4) 0.025(3) 0.1208(19) 0.013(7) Uiso 1 1 d
H2 H -0.030(5) 0.228(4) 0.050(3) 0.053(13) Uiso 1 1 d
H3 H 0.209(4) 0.331(3) 0.015(2) 0.022(8) Uiso 1 1 d
H4 H 0.452(4) 0.228(3) 0.064(2) 0.022(9) Uiso 1 1 d
H5 H 0.346(5) 0.030(4) 0.136(2) 0.033(10) Uiso 1 1 d
H6 H -0.033(4) 0.419(3) 0.196(2) 0.012(8) Uiso 1 1 d
H7 H 0.146(5) 0.525(4) 0.119(3) 0.047(11) Uiso 1 1 d
H8 H 0.432(4) 0.584(3) 0.222(2) 0.014(8) Uiso 1 1 d
H9 H 0.408(4) 0.515(3) 0.353(2) 0.008(7) Uiso 1 1 d
H13A H -0.025(5) 0.473(4) 0.376(2) 0.039(10) Uiso 1 1 d
H13B H 0.012(4) 0.307(3) 0.352(2) 0.022(8) Uiso 1 1 d
H14A H 0.271(4) 0.360(3) 0.457(2) 0.025(9) Uiso 1 1 d
H14B H 0.132(4) 0.402(3) 0.498(2) 0.023(8) Uiso 1 1 d
H16A H 0.415(7) 0.830(5) 0.500(4) 0.080(17) Uiso 1 1 d
H16B H 0.304(4) 0.843(4) 0.578(3) 0.031(10) Uiso 1 1 d
H17A H 0.206(6) 0.889(5) 0.408(4) 0.070(15) Uiso 1 1 d
H17B H 0.271(6) 1.020(5) 0.502(3) 0.057(13) Uiso 1 1 d
H17C H 0.070(7) 0.894(5) 0.479(3) 0.081(16) Uiso 1 1 d
H18 H 0.719(5) 0.300(4) 0.008(3) 0.055(13) Uiso 1 1 d
H6A H 0.543(6) 0.701(5) 0.088(3) 0.064(14) Uiso 1 1 d
H6B H 0.663(5) 0.628(4) 0.114(2) 0.032(10) Uiso 1 1 d

loop_
_atom_site_aniso_label
_atom_site_aniso_U_11
_atom_site_aniso_U_22
_atom_site_aniso_U_33
_atom_site_aniso_U_23
_atom_site_aniso_U_13
_atom_site_aniso_U_12
Mo1 0.01052(11) 0.00947(10) 0.00984(9) 0.00263(7) 0.00241(7) 0.00194(8)
Mo2 0.01255(12) 0.01171(11) 0.01478(10) 0.00286(8) 0.00234(8) 0.00122(9)
O1 0.0160(11) 0.0327(12) 0.0323(12) -0.0037(10) 0.0014(9) 0.0049(10)
O2 0.0383(13) 0.0200(10) 0.0213(10) 0.0101(8) 0.0120(9) 0.0095(9)
O3 0.0320(13) 0.0391(13) 0.0250(11) 0.0024(10) -0.0035(10) 0.0144(11)
O4 0.0445(15) 0.0236(11) 0.0202(10) -0.0004(9) -0.0072(9) 0.0156(10)
O5 0.0223(11) 0.0216(10) 0.0223(10) -0.0022(8) 0.0021(8) -0.0014(9)
O6 0.0158(10) 0.0164(10) 0.0166(9) -0.0008(8) 0.0004(8) 0.0042(8)
Br1 0.02348(16) 0.02109(14) 0.02535(13) 0.01257(11) 0.01203(12) 0.01120(12)
Br2 0.01445(14) 0.01700(13) 0.02860(14) 0.00542(11) 0.00630(11) 0.00583(11)
Br3 0.02581(17) 0.02781(16) 0.02622(14) 0.01696(13) -0.00082(12) 0.00133(13)
Br4 0.01724(15) 0.01901(14) 0.02567(14) 0.00488(11) 0.00983(11) 0.00462(11)
Br5 0.01603(14) 0.01904(14) 0.01827(12) 0.00607(11) -0.00002(10) 0.00374(11)
C1 0.0189(14) 0.0134(12) 0.0151(11) -0.0022(10) 0.0050(10) -0.0010(11)
C2 0.0196(15) 0.0216(14) 0.0138(11) -0.0019(10) -0.0027(10) 0.0065(12)
C3 0.043(2) 0.0165(13) 0.0099(11) 0.0047(10) 0.0050(12) 0.0040(13)
C4 0.0222(16) 0.0232(15) 0.0145(11) -0.0036(11) 0.0083(11) -0.0051(12)
C5 0.0220(15) 0.0164(13) 0.0136(11) 0.0009(10) 0.0035(10) 0.0080(11)
C6 0.0152(14) 0.0196(13) 0.0135(11) 0.0031(10) 0.0015(10) 0.0095(11)
C7 0.0346(18) 0.0147(13) 0.0179(12) 0.0080(10) 0.0092(12) 0.0139(12)
C8 0.0245(16) 0.0100(12) 0.0258(13) 0.0037(11) 0.0117(12) 0.0019(12)
C9 0.0180(14) 0.0126(12) 0.0147(11) -0.0003(10) 0.0033(10) 0.0026(11)
C10 0.0138(13) 0.0124(11) 0.0135(10) 0.0022(9) 0.0054(9) 0.0057(10)
C11 0.0202(14) 0.0162(12) 0.0147(11) 0.0010(10) 0.0050(10) 0.0069(11)
C12 0.0204(15) 0.0165(13) 0.0179(12) 0.0001(10) 0.0045(11) 0.0047(11)
C13 0.0189(15) 0.0231(14) 0.0156(11) 0.0053(11) 0.0073(10) 0.0071(12)
C14 0.0296(17) 0.0289(16) 0.0137(11) 0.0079(11) 0.0071(11) 0.0123(14)
C15 0.0298(17) 0.0291(15) 0.0104(10) 0.0012(11) 0.0059(11) 0.0149(13)
C16 0.053(3) 0.0283(18) 0.0330(18) -0.0053(15) -0.0070(18) 0.0095(18)
C17 0.070(3) 0.029(2) 0.041(2) 0.0094(18) -0.005(2) 0.003(2)

loop_
_atom_type_symbol
_atom_type_description
_atom_type_scat_dispersion_real
_atom_type_scat_dispersion_imag
_atom_type_scat_source
C C 0.0033 0.0016 'International Tables Vol C Tables 4.2.6.8 and 6.1.1.4'
H H 0.0000 0.0000 'International Tables Vol C Tables 4.2.6.8 and 6.1.1.4'
O O 0.0106 0.0060 'International Tables Vol C Tables 4.2.6.8 and 6.1.1.4'
Br Br -0.2901 2.4595 'International Tables Vol C Tables 4.2.6.8 and 6.1.1.4'
Mo Mo -1.6832 0.6857 'International Tables Vol C Tables 4.2.6.8 and 6.1.1.4'

loop_
_geom_angle_atom_site_label_1
_geom_angle_atom_site_label_2
_geom_angle_atom_site_label_3
_geom_angle
C12 Mo1 C11 87.22(11)
C12 Mo1 C8 81.01(11)
C11 Mo1 C8 123.63(10)
C12 Mo1 C5 82.84(10)
C11 Mo1 C5 82.55(10)
C8 Mo1 C5 148.17(11)
C12 Mo1 C9 79.75(10)
C11 Mo1 C9 87.18(10)
C8 Mo1 C9 36.53(10)
C5 Mo1 C9 160.18(10)
C12 Mo1 C1 118.34(10)
C11 Mo1 C1 79.17(10)
C8 Mo1 C1 152.47(10)
C5 Mo1 C1 36.08(10)
C9 Mo1 C1 156.35(10)
C12 Mo1 C7 114.38(11)
C11 Mo1 C7 133.38(10)
C8 Mo1 C7 35.51(11)
C5 Mo1 C7 138.08(10)
C9 Mo1 C7 59.42(10)
C1 Mo1 C7 118.32(10)
C12 Mo1 C4 75.42(11)
C11 Mo1 C4 117.01(11)
C8 Mo1 C4 112.75(11)
C5 Mo1 C4 36.08(10)
C9 Mo1 C4 143.87(11)
C1 Mo1 C4 59.58(10)
C7 Mo1 C4 108.51(11)
C12 Mo1 C2 134.26(11)
C11 Mo1 C2 110.39(11)
C8 Mo1 C2 117.02(10)
C5 Mo1 C2 59.52(10)
C9 Mo1 C2 140.29(10)
C1 Mo1 C2 35.48(10)
C7 Mo1 C2 84.27(10)
C4 Mo1 C2 58.89(11)
C12 Mo1 C3 104.42(12)
C11 Mo1 C3 137.35(10)
C8 Mo1 C3 98.86(10)
C5 Mo1 C3 59.18(10)
C9 Mo1 C3 134.90(10)
C1 Mo1 C3 59.02(10)
C7 Mo1 C3 79.17(10)
C4 Mo1 C3 34.86(11)
C2 Mo1 C3 35.36(11)
C12 Mo1 C6 136.96(10)
C11 Mo1 C6 100.80(10)
C8 Mo1 C6 59.22(11)
C5 Mo1 C6 139.90(10)
C9 Mo1 C6 58.80(10)
C1 Mo1 C6 104.70(10)
C7 Mo1 C6 35.36(10)
C4 Mo1 C6 132.60(10)
C2 Mo1 C6 82.52(10)
C3 Mo1 C6 97.79(10)
C12 Mo1 C10 112.15(10)
C11 Mo1 C10 75.44(9)
C8 Mo1 C10 59.41(10)
C5 Mo1 C10 152.35(10)
C9 Mo1 C10 35.41(10)
C1 Mo1 C10 121.41(10)
C7 Mo1 C10 58.37(9)
C4 Mo1 C10 166.42(10)
C2 Mo1 C10 113.06(10)
C3 Mo1 C10 132.17(10)
C6 Mo1 C10 34.52(8)
O5 Mo2 O6 179.22(9)
O5 Mo2 Br4 98.60(8)
O6 Mo2 Br4 82.17(5)
O5 Mo2 Br2 97.64(7)
O6 Mo2 Br2 81.60(5)
Br4 Mo2 Br2 163.760(14)
O5 Mo2 Br3 97.85(8)
O6 Mo2 Br3 82.01(5)
Br4 Mo2 Br3 88.968(12)
Br2 Mo2 Br3 89.116(12)
O5 Mo2 Br1 95.75(8)
O6 Mo2 Br1 84.41(5)
Br4 Mo2 Br1 87.972(11)
Br2 Mo2 Br1 90.114(12)
Br3 Mo2 Br1 166.363(14)
C15 O4 C16 116.5(2)
C2 C1 C5 107.9(3)
C2 C1 Mo1 73.28(15)
C5 C1 Mo1 71.20(15)
C1 C2 C3 107.7(3)
C1 C2 Mo1 71.24(15)
C3 C2 Mo1 72.39(16)
C4 C3 C2 108.9(3)
C4 C3 Mo1 72.15(15)
C2 C3 Mo1 72.25(15)
C3 C4 C5 107.8(3)
C3 C4 Mo1 72.99(16)
C5 C4 Mo1 70.53(15)
C1 C5 C4 107.6(2)
C1 C5 Mo1 72.72(15)
C4 C5 Mo1 73.38(15)
C10 C6 C7 108.7(3)
C10 C6 Mo1 74.41(15)
C7 C6 Mo1 70.77(15)
C8 C7 C6 108.6(3)
C8 C7 Mo1 70.76(15)
C6 C7 Mo1 73.87(15)
C7 C8 C9 107.5(3)
C7 C8 Mo1 73.73(16)
C9 C8 Mo1 72.46(15)
C10 C9 C8 108.1(2)
C10 C9 Mo1 76.20(15)
C8 C9 Mo1 71.01(15)
C6 C10 C9 107.0(2)
C6 C10 C13 124.5(3)
C9 C10 C13 128.1(2)
C6 C10 Mo1 71.07(14)
C9 C10 Mo1 68.39(14)
C13 C10 Mo1 131.40(18)
O2 C11 Mo1 178.0(2)
O1 C12 Mo1 178.7(3)
C10 C13 C14 114.7(2)
C15 C14 C13 116.1(2)
O3 C15 O4 122.4(3)
O3 C15 C14 124.0(3)
O4 C15 C14 113.6(2)
O4 C16 C17 108.6(3)

loop_
_geom_bond_atom_site_label_1
_geom_bond_atom_site_label_2
_geom_bond_distance
Mo1 C12 2.052(3)
Mo1 C11 2.057(3)
Mo1 C8 2.278(3)
Mo1 C5 2.286(3)
Mo1 C9 2.297(3)
Mo1 C1 2.306(3)
Mo1 C7 2.316(3)
Mo1 C4 2.324(3)
Mo1 C2 2.333(3)
Mo1 C3 2.334(3)
Mo1 C6 2.356(3)
Mo1 C10 2.399(2)
Mo2 O5 1.655(2)
Mo2 O6 2.3169(19)
Mo2 Br4 2.5238(4)
Mo2 Br2 2.5332(4)
Mo2 Br3 2.5337(4)
Mo2 Br1 2.5527(3)
O1 C12 1.126(3)
O2 C11 1.117(3)
O3 C15 1.208(4)
O4 C15 1.331(3)
O4 C16 1.467(4)
C1 C2 1.414(4)
C1 C5 1.422(4)
C2 C3 1.417(5)
C3 C4 1.395(4)
C4 C5 1.428(4)
C6 C10 1.412(3)
C6 C7 1.419(4)
C7 C8 1.401(4)
C8 C9 1.434(4)
C9 C10 1.432(4)
C10 C13 1.516(4)
C13 C14 1.529(4)
C14 C15 1.501(4)
C16 C17 1.484(5)
